data_9010071
loop_
_publ_author_name
'Camara, F.'
'Oberti, R.'
'Chopin, C.'
'Medenbach, O.'

_publ_section_title
;
 The arrojadite enigma: I. A new formula and
 a new model for the arrojadite structure
 Sample: Branchville, Connecticut, USA
;
_journal_name_full 'American Mineralogist'
_journal_page_first 1249
_journal_page_last 1259
_journal_paper_doi 10.2138/am.2006.2189
_journal_volume 91
_journal_year 2006
_chemical_formula_sum
;Al Ba0.01 Ca0.51 F0.03 Fe3.8 H1.97 K0.5 Li0.3 Mn9.7 Na4.92 O50 P12 Pb0.01
 Sr0.05
;
_chemical_name_mineral Dickinsonite-(KMnNa)
_space_group_IT_number 9
_symmetry_space_group_name_Hall 'C -2yc'
_symmetry_space_group_name_H-M 'C 1 c 1'
_cell_angle_alpha 90
_cell_angle_beta 105.616
_cell_angle_gamma 90
_cell_formula_units_Z 4
_cell_length_a 16.6900
_cell_length_b 10.1013
_cell_length_c 24.8752
_cell_volume 4038.926
_database_code_amcsd 0004192
_exptl_crystal_density_diffrn 3.468
_cod_original_cell_volume 4038.927
_cod_original_formula_sum 'K.5 Na4.92 Ca.51 Sr.05 Pb.01 Ba.01 Mn9.7 Fe3.8 Li.3 Al P12 O50 F.03 H1.97'
_cod_database_code 9010071

loop_
_space_group_symop_operation_xyz
x,y,z
1/2+x,1/2+y,z
x,-y,1/2+z
1/2+x,1/2-y,1/2+z

loop_
_atom_site_aniso_label
_atom_site_aniso_U_11
_atom_site_aniso_U_22
_atom_site_aniso_U_33
_atom_site_aniso_U_12
_atom_site_aniso_U_13
_atom_site_aniso_U_23
KA1 0.03927 0.05273 0.12212 0.01152 0.06048 0.01716
NaA1 0.03927 0.05273 0.12212 0.01152 0.06048 0.01716
KA1x 0.04712 0.04962 0.02908 -0.01316 -0.00780 -0.00490
NaA1x 0.04712 0.04962 0.02908 -0.01316 -0.00780 -0.00490
Na2 0.11257 0.02119 0.02617 0.00823 -0.03316 -0.00368
Na1 0.03534 0.01861 0.02617 0.00494 -0.00975 0.00123
Ca 0.01309 0.01499 0.01745 -0.00494 0.00780 -0.00490
Na 0.01309 0.01499 0.01745 -0.00494 0.00780 -0.00490
Sr 0.01309 0.01499 0.01745 -0.00494 0.00780 -0.00490
Pb 0.01309 0.01499 0.01745 -0.00494 0.00780 -0.00490
Ba 0.01309 0.01499 0.01745 -0.00494 0.00780 -0.00490
NaB2 0.03796 0.01706 0.01454 0.00576 -0.00390 0.00000
MnB1 0.02356 0.05169 0.04361 0.01316 0.00585 0.02452
FeB1 0.02356 0.05169 0.04361 0.01316 0.00585 0.02452
NaB1 0.02356 0.05169 0.04361 0.01316 0.00585 0.02452
MnM1 0.00524 0.01086 0.01163 0.00082 0.00390 0.00123
LiM1 0.00524 0.01086 0.01163 0.00082 0.00390 0.00123
MnM2a 0.02225 0.01086 0.01163 0.00082 -0.00195 -0.00123
FeM2a 0.02225 0.01086 0.01163 0.00082 -0.00195 -0.00123
MnM2b 0.01309 0.01447 0.01163 0.00082 0.00000 -0.00123
FeM2b 0.01309 0.01447 0.01163 0.00082 0.00000 -0.00123
MnM3a 0.00916 0.00982 0.00872 0.00000 0.00195 -0.00123
FeM3a 0.00916 0.00982 0.00872 0.00000 0.00195 -0.00123
MnM3b 0.00916 0.01086 0.01163 0.00000 0.00000 0.00000
FeM3b 0.00916 0.01086 0.01163 0.00000 0.00000 0.00000
MnM4a 0.00785 0.01137 0.01163 0.00165 0.00195 0.00123
FeM4a 0.00785 0.01137 0.01163 0.00165 0.00195 0.00123
MnM4b 0.01047 0.01344 0.01454 0.00165 0.00390 0.00123
FeM4b 0.01047 0.01344 0.01454 0.00165 0.00390 0.00123
MnM5a 0.00654 0.01189 0.00872 0.00000 0.00000 0.00000
FeM5a 0.00654 0.01189 0.00872 0.00000 0.00000 0.00000
MnM5b 0.00916 0.01758 0.01163 0.00000 0.00195 0.00123
FeM5b 0.00916 0.01758 0.01163 0.00000 0.00195 0.00123
MnM6a 0.01047 0.01499 0.00872 0.00000 0.00195 0.00000
FeM6a 0.01047 0.01499 0.00872 0.00000 0.00195 0.00000
MnM6b 0.01571 0.01809 0.01163 0.00165 0.00195 -0.00123
FeM6b 0.01571 0.01809 0.01163 0.00165 0.00195 -0.00123
MnM7a 0.00916 0.01396 0.01163 -0.00165 0.00195 0.00123
FeM7a 0.00916 0.01396 0.01163 -0.00165 0.00195 0.00123
MnM7b 0.01309 0.02068 0.00872 0.00494 0.00195 -0.00123
FeM7b 0.01309 0.02068 0.00872 0.00494 0.00195 -0.00123
Al 0.00524 0.00879 0.00582 0.00000 0.00195 0.00000
P1 0.00654 0.01034 0.00872 -0.00165 0.00195 -0.00123
P1x 0.01832 0.01447 0.02035 -0.00411 0.01171 -0.00245
P2a 0.00785 0.01086 0.01163 -0.00082 0.00390 0.00000
P2b 0.00524 0.01086 0.00872 0.00082 0.00195 0.00000
P3a 0.00654 0.01034 0.00872 0.00000 0.00195 0.00000
P3b 0.00654 0.01034 0.00872 0.00000 0.00195 0.00123
P4a 0.00654 0.00930 0.00872 -0.00082 0.00000 0.00000
P4b 0.00785 0.01034 0.00872 0.00000 0.00195 -0.00123
P5a 0.00916 0.01189 0.00872 0.00000 0.00000 0.00123
P5b 0.00916 0.00879 0.00872 0.00082 0.00000 0.00000
P6a 0.01047 0.01137 0.00872 0.00165 -0.00195 -0.00123
P6b 0.01309 0.00930 0.00872 0.00165 -0.00195 -0.00123
O1a 0.01047 0.01447 0.03198 0.00000 0.01171 0.00368
O1b 0.01178 0.01551 0.01745 -0.00082 0.00390 0.00245
O2a 0.01309 0.01396 0.01454 -0.00165 0.00780 -0.00490
O2b 0.01963 0.01034 0.02035 -0.00411 0.00780 0.00123
O3 0.01963 0.02171 0.01745 -0.00576 0.00975 -0.00858
O4 0.01178 0.01602 0.01745 0.00000 -0.00195 0.00000
O3x 0.09162 0.08994 0.01454 -0.05593 0.01171 -0.01103
O4x 0.04450 0.01706 0.13084 0.00823 0.06438 0.00245
O5a 0.00916 0.01137 0.01454 -0.00165 0.00585 -0.00123
O5b 0.01047 0.01602 0.01163 0.00165 0.00585 0.00000
O6a 0.01178 0.01292 0.02326 -0.00165 0.01366 -0.00123
O6b 0.01309 0.00982 0.02035 -0.00082 0.00585 -0.00368
O7a 0.01178 0.01602 0.01745 0.00329 0.00585 0.00490
O7b 0.01047 0.01344 0.01745 0.00165 0.00780 0.00490
O8a 0.00654 0.03618 0.01454 0.00000 -0.00195 0.00245
O8b 0.01047 0.02171 0.01454 -0.00082 0.00000 0.00000
O9a 0.00916 0.01654 0.01745 0.00247 0.00390 0.00123
O9b 0.01440 0.01551 0.01454 0.00082 0.00585 0.00613
O10a 0.01047 0.01447 0.01454 0.00082 0.00195 0.00000
O10b 0.01047 0.01034 0.01454 0.00247 0.00195 0.00123
O11a 0.01440 0.01913 0.01454 0.00576 0.00585 0.00000
O11b 0.01571 0.01913 0.00582 0.00411 0.00000 -0.00245
O12a 0.00916 0.01809 0.01745 -0.00165 0.00000 0.00000
O12b 0.00393 0.01861 0.01745 0.00247 0.00195 0.00613
O13a 0.00916 0.01086 0.01163 -0.00411 0.00195 0.00123
O13b 0.01047 0.00930 0.01454 -0.00082 0.00390 -0.00123
O14a 0.01178 0.01344 0.01454 0.00082 0.00390 -0.00490
O14b 0.01178 0.01137 0.01454 -0.00082 0.00390 -0.00245
O15a 0.01832 0.01447 0.01163 -0.00329 0.00585 0.00123
O15b 0.02225 0.01964 0.00872 -0.00905 0.00390 0.00000
O16a 0.00785 0.02326 0.01454 0.00082 -0.00195 -0.00368
O16b 0.00785 0.01964 0.02326 0.00247 -0.00390 -0.00245
O17a 0.01309 0.02223 0.01163 -0.00082 -0.00195 0.00123
O17b 0.00916 0.02378 0.01454 -0.00165 -0.00195 0.00123
O18a 0.02094 0.02223 0.01745 0.00165 0.00975 -0.00123
O18b 0.01440 0.02068 0.00582 -0.00329 -0.00195 0.00123
O19a 0.03141 0.01447 0.01745 -0.00165 -0.00390 0.00245
O19b 0.02094 0.01034 0.01454 -0.00165 -0.00195 0.00000
O20a 0.01047 0.02119 0.01745 0.00411 0.00585 0.00000
O20b 0.01178 0.01706 0.01454 -0.00082 0.00585 0.00000
O21a 0.01571 0.02585 0.02035 0.00905 -0.00780 -0.00490
O21b 0.01309 0.01809 0.01454 0.00329 -0.00195 -0.00245
O22a 0.04058 0.03774 0.00872 -0.02221 -0.00780 0.00858
O22b 0.05105 0.02791 0.01163 0.02385 -0.00585 -0.00858
O23a 0.01702 0.01189 0.01454 0.00000 0.00000 -0.00123
O23b 0.01832 0.01034 0.01454 0.00082 0.00000 0.00123
O24a 0.02094 0.01654 0.02326 -0.00411 0.00390 0.00123
O24b 0.01178 0.01551 0.03198 -0.00411 0.00195 0.00368
OW1 0.01440 0.01758 0.01454 0.00000 0.00585 0.00123
FW1 0.01440 0.01758 0.01454 0.00000 0.00585 0.00123
OW2 0.00785 0.01551 0.01163 0.00082 0.00195 0.00000

loop_
_atom_site_label
_atom_site_fract_x
_atom_site_fract_y
_atom_site_fract_z
_atom_site_occupancy
_atom_site_U_iso_or_equiv
_atom_site_type_symbol
_atom_site_attached_hydrogens
KA1 0.00420 0.51020 -0.23990 0.25000 0.06459 K 0
NaA1 0.00420 0.51020 -0.23990 0.25000 0.06459 Na 0
KA1x -0.05560 0.49310 -0.30340 0.25000 0.04559 K 0
NaA1x -0.05560 0.49310 -0.30340 0.25000 0.04559 Na 0
Na2 0.13330 0.51140 0.12060 1.00000 0.06333 Na 0
Na1 -0.00300 0.00140 0.00180 1.00000 0.03014 Na 0
Ca -0.23370 0.21760 0.01930 0.51000 0.01418 Ca 0
Na -0.23370 0.21760 0.01930 0.42000 0.01418 Na 0
Sr -0.23370 0.21760 0.01930 0.05000 0.01418 Sr 0
Pb -0.23370 0.21760 0.01930 0.01000 0.01418 Pb 0
Ba -0.23370 0.21760 0.01930 0.01000 0.01418 Ba 0
NaB2 -0.12540 0.48860 -0.11950 0.20000 0.02482 Na 0
MnB1 -0.29320 0.55810 -0.04200 0.60000 0.04028 Mn 0
FeB1 -0.29320 0.55810 -0.04200 0.20000 0.04028 Fe 0
NaB1 -0.29320 0.55810 -0.04200 0.20000 0.04028 Na 0
NaA2 -0.02130 0.18020 0.23190 0.50000 0.03800 Na 0
NaA2x* -0.00500 0.13000 0.26000 0.50000 0.05066 Na 0
Na3 -0.51700 0.67990 -0.26400 0.30000 0.02533 Na 0
Na3x -0.48300 0.65200 -0.22600 0.30000 0.07599 Na 0
MnM1 -0.22910 0.88260 0.02180 0.70000 0.00925 Mn 0
LiM1 -0.22910 0.88260 0.02180 0.30000 0.00925 Li 0
MnM2a -0.29600 0.49210 -0.22740 0.70000 0.01621 Mn 0
FeM2a -0.29600 0.49210 -0.22740 0.30000 0.01621 Fe 0
MnM2b 0.28390 0.50290 0.23380 0.70000 0.01393 Mn 0
FeM2b 0.28390 0.50290 0.23380 0.30000 0.01393 Fe 0
MnM3a -0.11100 -0.01300 -0.13810 0.70000 0.00950 Mn 0
FeM3a -0.11100 -0.01300 -0.13810 0.30000 0.00950 Fe 0
MnM3b 0.10240 1.01050 0.14090 0.70000 0.01051 Mn 0
FeM3b 0.10240 1.01050 0.14090 0.30000 0.01051 Fe 0
MnM4a -0.02240 0.25030 0.09840 0.70000 0.01102 Mn 0
FeM4a -0.02240 0.25030 0.09840 0.30000 0.01102 Fe 0
MnM4b 0.02070 0.75290 -0.09410 0.70000 0.01229 Mn 0
FeM4b 0.02070 0.75290 -0.09410 0.30000 0.01229 Fe 0
MnM5a 0.02970 0.25140 -0.09690 0.70000 0.00925 Mn 0
FeM5a 0.02970 0.25140 -0.09690 0.30000 0.00925 Fe 0
MnM5b -0.03710 0.73950 0.10060 0.70000 0.01317 Mn 0
FeM5b -0.03710 0.73950 0.10060 0.30000 0.01317 Fe 0
MnM6a -0.20960 0.69480 0.14980 0.70000 0.01153 Mn 0
FeM6a -0.20960 0.69480 0.14980 0.30000 0.01153 Fe 0
MnM6b -0.29640 0.80120 -0.14630 0.70000 0.01507 Mn 0
FeM6b -0.29640 0.80120 -0.14630 0.30000 0.01507 Fe 0
MnM7a -0.28320 0.21080 -0.15250 0.70000 0.01140 Mn 0
FeM7a -0.28320 0.21080 -0.15250 0.30000 0.01140 Fe 0
MnM7b -0.22600 0.70130 -0.34030 0.70000 0.01494 Mn 0
FeM7b -0.22600 0.70130 -0.34030 0.30000 0.01494 Fe 0
Al -0.00430 0.49830 0.00170 1.00000 0.00684 Al 0
P1 -0.11960 1.00720 0.13300 1.00000 0.00811 P 0
P1x -0.41750 0.50170 -0.15910 1.00000 0.01608 P 0
P2a -0.13370 0.46210 0.07720 1.00000 0.00975 P 0
P2b 0.12450 0.52980 -0.07530 1.00000 0.00836 P 0
P3a -0.12780 0.74780 -0.03630 1.00000 0.00811 P 0
P3b -0.37960 0.74720 0.03950 1.00000 0.00912 P 0
P4a -0.10720 0.23480 -0.04490 1.00000 0.00849 P 0
P4b 0.09980 0.76540 0.04860 1.00000 0.00925 P 0
P5a 0.12810 0.72070 0.21400 1.00000 0.01039 P 0
P5b -0.13210 0.27950 -0.20910 1.00000 0.00925 P 0
P6a 0.14320 0.29420 0.20730 1.00000 0.01127 P 0
P6b -0.14750 0.70430 -0.20180 1.00000 0.01127 P 0
O1a -0.47810 0.43840 -0.12970 1.00000 0.01786 O 0
O1b -0.03260 0.06080 0.13360 1.00000 0.01507 O 0
O2a -0.39050 0.63750 -0.13220 1.00000 0.01368 O 0
O2b -0.11360 0.85580 0.14130 1.00000 0.01634 O 0
O3 0.35290 0.57490 0.18020 1.00000 0.01836 O 0
O4 -0.18320 1.03770 0.07750 1.00000 0.01608 O 0
O3x -0.46010 0.51350 -0.22140 1.00000 0.06713 O 0
O4x -0.34020 0.41990 -0.15490 1.00000 0.05573 O 0
O5a -0.05370 0.44350 0.05780 1.00000 0.01089 O 0
O5b 0.04650 0.55230 -0.05380 1.00000 0.01241 O 0
O6a -0.12620 0.59380 0.10780 1.00000 0.01456 O 0
O6b 0.11590 0.39900 -0.10660 1.00000 0.01355 O 0
O7a -0.13090 0.34140 0.11620 1.00000 0.01494 O 0
O7b -0.37690 0.14940 -0.11370 1.00000 0.01305 O 0
O8a -0.21280 0.45030 0.02980 1.00000 0.02014 O 0
O8b -0.29550 1.03190 -0.02780 1.00000 0.01646 O 0
O9a -0.08290 0.83410 -0.06940 1.00000 0.01368 O 0
O9b -0.41900 0.66360 0.07710 1.00000 0.01368 O 0
O10a -0.09840 0.60450 -0.03520 1.00000 0.01343 O 0
O10b 0.08960 0.39050 0.03740 1.00000 0.01241 O 0
O11a -0.11020 0.80630 0.02320 1.00000 0.01608 O 0
O11b -0.39870 0.68540 -0.01790 1.00000 0.01444 O 0
O12a -0.22280 0.75420 -0.06000 1.00000 0.01532 O 0
O12b -0.28410 0.75140 0.06450 1.00000 0.01381 O 0
O13a -0.05280 0.35760 -0.04650 1.00000 0.01026 O 0
O13b 0.04400 0.64160 0.04910 1.00000 0.01089 O 0
O14a -0.07070 0.13160 -0.07710 1.00000 0.01368 O 0
O14b 0.06150 0.86970 0.07940 1.00000 0.01279 O 0
O15a -0.09700 0.18780 0.01490 1.00000 0.01456 O 0
O15b 0.09880 0.81190 -0.00970 1.00000 0.01697 O 0
O16a -0.19880 0.26290 -0.07090 1.00000 0.01634 O 0
O16b 0.18950 0.73240 0.08080 1.00000 0.01811 O 0
O17a 0.04440 0.68250 0.17450 1.00000 0.01722 O 0
O17b -0.05040 0.32230 -0.16780 1.00000 0.01684 O 0
O18a 0.12860 0.31770 -0.22710 1.00000 0.01887 O 0
O18b -0.13300 0.32640 -0.26750 1.00000 0.01469 O 0
O19a 0.14270 0.87050 0.20970 1.00000 0.02267 O 0
O19b -0.13900 0.12710 -0.20810 1.00000 0.01710 O 0
O20a 0.19840 0.65130 0.19600 1.00000 0.01634 O 0
O20b -0.20490 0.34170 -0.19010 1.00000 0.01456 O 0
O21a 0.05840 0.33620 0.17060 1.00000 0.02292 O 0
O21b -0.06370 0.66220 -0.16280 1.00000 0.01621 O 0
O22a 0.15790 0.64860 -0.23460 1.00000 0.03166 O 0
O22b -0.15280 0.65280 -0.25990 1.00000 0.03293 O 0
O23a 0.14760 0.14160 0.20880 1.00000 0.01558 O 0
O23b -0.15380 0.85620 -0.20350 1.00000 0.01507 O 0
O24a 0.21290 0.34610 0.18200 1.00000 0.02014 O 0
O24b -0.21920 0.64850 -0.17980 1.00000 0.02052 O 0
OW1 -0.23560 1.00060 -0.13370 0.97000 0.01532 O 0
FW1 -0.23560 1.00060 -0.13370 0.03000 0.01532 F 0
OW2 -0.27210 0.50080 0.13580 1.00000 0.01203 O 0
HW1 -0.22800 0.98600 -0.10000 0.97000 0.01520 H 0
HW2 -0.27300 0.47900 0.09400 1.00000 0.01520 H 0

loop_
_cod_changelog_entry_id
_cod_changelog_entry_author
_cod_changelog_entry_date
_cod_changelog_entry_text
1
;cod-tools version 3.8.0
Id: cif_guess_AMCSD_atom_types 9581 2023-05-17 12:35:41Z saulius
;
2023-05-21T08:53:43+03:00
;Derived atom types and hydrogen counts
from atom names that follow the AMCSD naming convention
(Wat == water, O-H == hydroxyl).
;

loop_
_cod_related_entry_id
_cod_related_entry_database
_cod_related_entry_code
1 AMCSD 0004192
